data_4077139
loop_
_publ_author_name
'Holliday, Bradley J.'
'Jeon, You-Moon'
'Mirkin, Chad A.'
'Stern, Charlotte L.'
'Incarvito, Christopher D.'
'Zakharov, Lev N.'
'Sommer, Roger D.'
'Rheingold, Arnold L.'

_publ_section_title
;
 Probing the Mechanistic and Energetic Basis for the Weak-Link Approach to
 Supramolecular Coordination Complexes
;
_journal_issue 26
_journal_name_full Organometallics
_journal_page_first 5713
_journal_paper_doi 10.1021/om020739c
_journal_volume 21
_journal_year 2002
_chemical_formula_moiety 'C84 H80 N4 O4 P4 Rh2, 2(B F4), 2(C H2 Cl2), 2(H2 O)'
_chemical_formula_sum 'C86 H88 B2 Cl4 F8 N4 O6 P4 Rh2'
_chemical_formula_weight 1918.72
_chemical_name_systematic
; 
 [(m2-1,4-bis(2-(diphenylphosphino)ethoxy)naphthalene)2Rh2(CD3CN)4]
 [BF4]2 
;
_space_group_IT_number 2
_symmetry_cell_setting triclinic
_symmetry_space_group_name_Hall '-P 1'
_symmetry_space_group_name_H-M 'P -1'
_atom_sites_solution_hydrogens geom
_atom_sites_solution_primary direct
_atom_sites_solution_secondary difmap
_audit_creation_method SHELXL-97
_cell_angle_alpha 84.261(3)
_cell_angle_beta 89.892(3)
_cell_angle_gamma 83.049(3)
_cell_formula_units_Z 1
_cell_length_a 10.693(2)
_cell_length_b 12.056(2)
_cell_length_c 18.979(3)
_cell_measurement_reflns_used 5057
_cell_measurement_temperature 150(2)
_cell_measurement_theta_max 28.14
_cell_measurement_theta_min 2.62
_cell_volume 2416.4(7)
_computing_cell_refinement 'Bruker SMART'
_computing_data_collection 'Bruker SMART'
_computing_data_reduction 'Bruker SAINT'
_computing_molecular_graphics 'Bruker SHELXTL'
_computing_publication_material 'Bruker SHELXTL'
_computing_structure_refinement 'SHELXL-97 (Sheldrick, 1997)'
_computing_structure_solution 'SHELXS-97 (Sheldrick, 1990)'
_diffrn_ambient_temperature 150(2)
_diffrn_measured_fraction_theta_full 0.883
_diffrn_measured_fraction_theta_max 0.883
_diffrn_measurement_device_type 'CCD area detector'
_diffrn_measurement_method 'phi and omega scans'
_diffrn_radiation_monochromator graphite
_diffrn_radiation_source 'fine-focus sealed tube'
_diffrn_radiation_type MoK\a
_diffrn_radiation_wavelength 0.71073
_diffrn_reflns_av_R_equivalents 0.0324
_diffrn_reflns_av_sigmaI/netI 0.0794
_diffrn_reflns_limit_h_max 14
_diffrn_reflns_limit_h_min -9
_diffrn_reflns_limit_k_max 14
_diffrn_reflns_limit_k_min -15
_diffrn_reflns_limit_l_max 24
_diffrn_reflns_limit_l_min -25
_diffrn_reflns_number 14897
_diffrn_reflns_theta_full 28.28
_diffrn_reflns_theta_max 28.28
_diffrn_reflns_theta_min 1.08
_exptl_absorpt_coefficient_mu 0.580
_exptl_absorpt_correction_T_max 1.00
_exptl_absorpt_correction_T_min 0.63
_exptl_absorpt_correction_type empirical
_exptl_absorpt_process_details SADABS
_exptl_crystal_colour Yellow
_exptl_crystal_density_diffrn 1.319
_exptl_crystal_density_meas 0
_exptl_crystal_density_method 'not measured'
_exptl_crystal_description Block
_exptl_crystal_F_000 980
_exptl_crystal_size_max 0.10
_exptl_crystal_size_mid 0.10
_exptl_crystal_size_min 0.10
_refine_diff_density_max 1.421
_refine_diff_density_min -1.000
_refine_diff_density_rms 0.136
_refine_ls_extinction_method none
_refine_ls_goodness_of_fit_ref 1.150
_refine_ls_hydrogen_treatment mixed
_refine_ls_matrix_type full
_refine_ls_number_parameters 487
_refine_ls_number_reflns 10565
_refine_ls_number_restraints 0
_refine_ls_restrained_S_all 1.150
_refine_ls_R_factor_all 0.0947
_refine_ls_R_factor_gt 0.0786
_refine_ls_shift/su_max 0.001
_refine_ls_shift/su_mean 0.000
_refine_ls_structure_factor_coef Fsqd
_refine_ls_weighting_details 'calc w=1/[\s^2^(Fo^2^)+(0.0739P)^2^+6.8574P] where P=(Fo^2^+2Fc^2^)/3'
_refine_ls_weighting_scheme calc
_refine_ls_wR_factor_gt 0.1911
_refine_ls_wR_factor_ref 0.2014
_reflns_number_gt 8769
_reflns_number_total 10565
_reflns_threshold_expression >2sigma(I)
_cod_data_source_file om020739c.cif
_cod_data_source_block complex9b
_cod_depositor_comments
;
The following automatic conversions were performed:

'_symmetry_cell_setting' value 'Triclinic' changed to 'triclinic'
according to /home/saulius/struct/CIF-dictionaries/cif_core.dic
dictionary named 'cif_core.dic' version 2.4.1 from
2010-06-29.

'_exptl_absorpt_correction_type' value 'Empirical'
changed to 'empirical' according to
/home/saulius/struct/CIF-dictionaries/cif_core.dic dictionary named
'cif_core.dic' version 2.4.1 from 2010-06-29.

Automatic conversion script
Id: cif_fix_values 1715 2011-07-08 13:25:40Z adriana 
;
_cod_original_cell_volume 2416.3(8)
_cod_database_code 4077139

loop_
_symmetry_equiv_pos_as_xyz
'x, y, z'
'-x, -y, -z'

loop_
_atom_site_label
_atom_site_type_symbol
_atom_site_fract_x
_atom_site_fract_y
_atom_site_fract_z
_atom_site_U_iso_or_equiv
_atom_site_adp_type
_atom_site_occupancy
_atom_site_symmetry_multiplicity
_atom_site_calc_flag
_atom_site_refinement_flags
Rh1 Rh 1.75118(4) -0.93231(4) -0.26296(2) 0.02304(12) Uani 1 1 d .
P1 P 1.55061(13) -0.90212(11) -0.22749(7) 0.0245(3) Uani 1 1 d .
P2 P 1.78206(13) -0.75101(12) -0.27986(8) 0.0264(3) Uani 1 1 d .
O1 O 1.6287(4) -1.0010(3) -0.0731(2) 0.0303(8) Uani 1 1 d .
O2 O 1.9302(4) -1.2399(4) 0.1413(2) 0.0358(9) Uani 1 1 d .
N1 N 1.9301(5) -0.9682(5) -0.3003(3) 0.0412(13) Uani 1 1 d .
N2 N 1.7552(4) -1.1014(4) -0.2391(3) 0.0331(11) Uani 1 1 d .
C1 C 1.5286(5) -0.8397(4) -0.1432(3) 0.0272(11) Uani 1 1 d .
H1A H 1.5249 -0.7571 -0.1521 0.033 Uiso 1 1 calc R
H1B H 1.4474 -0.8571 -0.1223 0.033 Uiso 1 1 calc R
C2 C 1.6340(6) -0.8834(4) -0.0911(3) 0.0273(11) Uani 1 1 d .
H2A H 1.7163 -0.8712 -0.1125 0.033 Uiso 1 1 calc R
H2B H 1.6241 -0.8433 -0.0480 0.033 Uiso 1 1 calc R
C3 C 1.7129(5) -1.0550(5) -0.0235(3) 0.0277(11) Uani 1 1 d .
C4 C 1.8060(6) -1.0067(5) 0.0068(3) 0.0322(12) Uani 1 1 d .
H4A H 1.8185 -0.9315 -0.0087 0.039 Uiso 1 1 calc R
C5 C 1.8845(5) -1.0683(5) 0.0615(3) 0.0319(12) Uani 1 1 d .
H5A H 1.9501 -1.0343 0.0813 0.038 Uiso 1 1 calc R
C6 C 1.8665(5) -1.1759(5) 0.0858(3) 0.0291(11) Uani 1 1 d .
C7 C 1.7749(5) -1.2309(5) 0.0532(3) 0.0264(11) Uani 1 1 d .
C8 C 1.7581(6) -1.3437(5) 0.0737(3) 0.0306(12) Uani 1 1 d .
H8A H 1.8091 -1.3856 0.1105 0.037 Uiso 1 1 calc R
C9 C 1.6684(7) -1.3931(5) 0.0408(3) 0.0394(14) Uani 1 1 d .
H9A H 1.6594 -1.4697 0.0542 0.047 Uiso 1 1 calc R
C10 C 1.5898(7) -1.3325(5) -0.0123(3) 0.0388(14) Uani 1 1 d .
H10A H 1.5266 -1.3675 -0.0337 0.047 Uiso 1 1 calc R
C11 C 1.6042(6) -1.2229(5) -0.0334(3) 0.0342(13) Uani 1 1 d .
H11A H 1.5512 -1.1824 -0.0698 0.041 Uiso 1 1 calc R
C12 C 1.6964(5) -1.1695(5) -0.0019(3) 0.0261(11) Uani 1 1 d .
C13 C 2.0274(6) -1.1918(6) 0.1741(3) 0.0376(14) Uani 1 1 d .
H13A H 1.9972 -1.1144 0.1845 0.045 Uiso 1 1 calc R
H13B H 2.1013 -1.1895 0.1427 0.045 Uiso 1 1 calc R
C14 C 2.0625(6) -1.2675(5) 0.2428(3) 0.0370(14) Uani 1 1 d .
H14A H 2.0631 -1.3469 0.2335 0.044 Uiso 1 1 calc R
H14B H 1.9970 -1.2513 0.2785 0.044 Uiso 1 1 calc R
C15 C 1.4663(5) -1.0266(4) -0.2181(3) 0.0276(11) Uani 1 1 d .
C16 C 1.3874(6) -1.0493(6) -0.1622(4) 0.0420(15) Uani 1 1 d .
H16A H 1.3778 -1.0012 -0.1253 0.050 Uiso 1 1 calc R
C17 C 1.3211(7) -1.1433(7) -0.1598(4) 0.0526(19) Uani 1 1 d .
H17A H 1.2674 -1.1588 -0.1210 0.063 Uiso 1 1 calc R
C18 C 1.3334(7) -1.2129(6) -0.2127(5) 0.054(2) Uani 1 1 d .
H18A H 1.2884 -1.2764 -0.2106 0.064 Uiso 1 1 calc R
C19 C 1.4109(7) -1.1907(6) -0.2689(5) 0.0505(18) Uani 1 1 d .
H19A H 1.4194 -1.2391 -0.3056 0.061 Uiso 1 1 calc R
C20 C 1.4772(6) -1.0974(5) -0.2724(3) 0.0352(13) Uani 1 1 d .
H20A H 1.5298 -1.0820 -0.3116 0.042 Uiso 1 1 calc R
C21 C 1.4375(5) -0.8105(5) -0.2870(3) 0.0296(11) Uani 1 1 d .
C22 C 1.3336(6) -0.7476(5) -0.2635(4) 0.0367(13) Uani 1 1 d .
H22A H 1.3188 -0.7500 -0.2140 0.044 Uiso 1 1 calc R
C23 C 1.2498(6) -0.6809(6) -0.3094(4) 0.0475(18) Uani 1 1 d .
H23A H 1.1810 -0.6344 -0.2919 0.057 Uiso 1 1 calc R
C24 C 1.2679(7) -0.6831(6) -0.3812(5) 0.057(2) Uani 1 1 d .
H24A H 1.2100 -0.6384 -0.4135 0.068 Uiso 1 1 calc R
C25 C 1.3680(8) -0.7486(7) -0.4069(4) 0.057(2) Uani 1 1 d .
H25A H 1.3773 -0.7517 -0.4565 0.068 Uiso 1 1 calc R
C26 C 1.4565(7) -0.8111(6) -0.3597(3) 0.0419(15) Uani 1 1 d .
H26A H 1.5287 -0.8535 -0.3769 0.050 Uiso 1 1 calc R
C27 C 1.6774(6) -0.6409(5) -0.2421(3) 0.0300(11) Uani 1 1 d .
C28 C 1.6983(7) -0.6152(5) -0.1735(3) 0.0395(14) Uani 1 1 d .
H28A H 1.7714 -0.6497 -0.1480 0.047 Uiso 1 1 calc R
C29 C 1.6135(8) -0.5401(6) -0.1427(4) 0.0500(18) Uani 1 1 d .
H29A H 1.6275 -0.5236 -0.0956 0.060 Uiso 1 1 calc R
C30 C 1.5084(8) -0.4890(6) -0.1799(4) 0.055(2) Uani 1 1 d .
H30A H 1.4493 -0.4386 -0.1578 0.066 Uiso 1 1 calc R
C31 C 1.4876(6) -0.5094(6) -0.2477(4) 0.0436(16) Uani 1 1 d .
H31A H 1.4161 -0.4714 -0.2733 0.052 Uiso 1 1 calc R
C32 C 1.5729(6) -0.5873(5) -0.2800(3) 0.0346(13) Uani 1 1 d .
H32A H 1.5587 -0.6028 -0.3273 0.042 Uiso 1 1 calc R
C33 C 1.7996(5) -0.6934(5) -0.3715(3) 0.0279(11) Uani 1 1 d .
C34 C 1.7823(7) -0.7567(6) -0.4264(3) 0.0416(15) Uani 1 1 d .
H34A H 1.7579 -0.8298 -0.4167 0.050 Uiso 1 1 calc R
C35 C 1.8003(8) -0.7141(6) -0.4958(3) 0.0520(19) Uani 1 1 d .
H35A H 1.7860 -0.7573 -0.5336 0.062 Uiso 1 1 calc R
C36 C 1.8388(9) -0.6095(7) -0.5099(4) 0.058(2) Uani 1 1 d .
H36A H 1.8535 -0.5814 -0.5574 0.069 Uiso 1 1 calc R
C37 C 1.8559(8) -0.5459(6) -0.4558(4) 0.0486(17) Uani 1 1 d .
H37A H 1.8815 -0.4732 -0.4659 0.058 Uiso 1 1 calc R
C38 C 1.8363(6) -0.5865(5) -0.3866(3) 0.0377(14) Uani 1 1 d .
H38A H 1.8479 -0.5417 -0.3493 0.045 Uiso 1 1 calc R
C39 C 2.0292(7) -0.9908(6) -0.3203(4) 0.0485(17) Uani 1 1 d .
C40 C 2.1567(8) -1.0208(11) -0.3455(6) 0.089(4) Uani 1 1 d .
H40A H 2.1928 -0.9524 -0.3630 0.134 Uiso 1 1 calc R
H40B H 2.1539 -1.0689 -0.3840 0.134 Uiso 1 1 calc R
H40C H 2.2090 -1.0611 -0.3066 0.134 Uiso 1 1 calc R
C41 C 1.7597(7) -1.1974(8) -0.2328(4) 0.054(2) Uani 1 1 d .
C42 C 1.7558(9) -1.3178(7) -0.2144(7) 0.084(4) Uani 1 1 d .
H42A H 1.7914 -1.3593 -0.2531 0.125 Uiso 1 1 calc R
H42B H 1.6682 -1.3321 -0.2068 0.125 Uiso 1 1 calc R
H42C H 1.8051 -1.3426 -0.1710 0.125 Uiso 1 1 calc R
B1 B 1.0985(9) -0.3773(8) -0.2780(6) 0.059(2) Uani 1 1 d .
F1 F 1.0175(6) -0.4380(5) -0.3082(4) 0.104(2) Uani 1 1 d .
F2 F 1.1476(7) -0.4324(5) -0.2139(3) 0.0859(18) Uani 1 1 d .
F3 F 1.0391(5) -0.2739(4) -0.2632(4) 0.090(2) Uani 1 1 d .
F4 F 1.1984(6) -0.3661(6) -0.3213(3) 0.0824(17) Uani 1 1 d .

loop_
_atom_site_aniso_label
_atom_site_aniso_U_11
_atom_site_aniso_U_22
_atom_site_aniso_U_33
_atom_site_aniso_U_23
_atom_site_aniso_U_13
_atom_site_aniso_U_12
Rh1 0.0203(2) 0.0248(2) 0.0230(2) -0.00185(14) 0.00273(14) 0.00107(14)
P1 0.0209(6) 0.0261(6) 0.0259(7) -0.0016(5) -0.0005(5) -0.0011(5)
P2 0.0235(7) 0.0274(7) 0.0280(7) -0.0010(5) -0.0016(5) -0.0039(5)
O1 0.033(2) 0.0282(19) 0.030(2) -0.0024(15) -0.0059(17) -0.0077(16)
O2 0.032(2) 0.039(2) 0.037(2) 0.0027(18) -0.0097(18) -0.0103(18)
N1 0.026(3) 0.043(3) 0.052(3) 0.002(2) 0.011(2) 0.002(2)
N2 0.020(2) 0.025(2) 0.054(3) -0.002(2) -0.002(2) -0.0007(19)
C1 0.030(3) 0.024(2) 0.028(3) -0.007(2) 0.004(2) -0.005(2)
C2 0.036(3) 0.025(2) 0.022(3) -0.0040(19) 0.002(2) -0.007(2)
C3 0.025(3) 0.032(3) 0.025(3) -0.003(2) 0.002(2) -0.003(2)
C4 0.038(3) 0.034(3) 0.027(3) -0.003(2) -0.003(2) -0.012(2)
C5 0.026(3) 0.036(3) 0.036(3) -0.005(2) -0.008(2) -0.011(2)
C6 0.021(2) 0.038(3) 0.029(3) -0.002(2) 0.000(2) -0.003(2)
C7 0.027(3) 0.032(3) 0.022(2) -0.008(2) 0.005(2) -0.008(2)
C8 0.036(3) 0.028(3) 0.028(3) -0.004(2) 0.003(2) -0.005(2)
C9 0.052(4) 0.030(3) 0.039(3) -0.011(2) 0.000(3) -0.006(3)
C10 0.048(4) 0.038(3) 0.036(3) -0.013(3) 0.001(3) -0.019(3)
C11 0.036(3) 0.039(3) 0.029(3) -0.007(2) -0.002(2) -0.007(3)
C12 0.029(3) 0.031(3) 0.019(2) -0.007(2) 0.001(2) -0.004(2)
C13 0.030(3) 0.045(3) 0.038(3) 0.009(3) -0.012(3) -0.014(3)
C14 0.031(3) 0.039(3) 0.041(3) 0.008(3) -0.008(3) -0.011(3)
C15 0.019(2) 0.027(3) 0.036(3) 0.000(2) -0.003(2) -0.001(2)
C16 0.037(3) 0.045(4) 0.046(4) -0.005(3) -0.003(3) -0.013(3)
C17 0.046(4) 0.058(4) 0.057(5) 0.006(4) -0.008(3) -0.029(4)
C18 0.044(4) 0.041(4) 0.079(6) -0.001(4) -0.018(4) -0.020(3)
C19 0.046(4) 0.040(4) 0.067(5) -0.020(3) -0.017(4) -0.002(3)
C20 0.030(3) 0.038(3) 0.039(3) -0.011(3) -0.002(2) -0.002(2)
C21 0.023(3) 0.031(3) 0.035(3) 0.000(2) -0.003(2) -0.006(2)
C22 0.028(3) 0.038(3) 0.043(4) 0.005(3) 0.000(3) -0.005(2)
C23 0.027(3) 0.039(3) 0.073(5) 0.010(3) -0.006(3) -0.004(3)
C24 0.045(4) 0.047(4) 0.072(6) 0.019(4) -0.025(4) -0.001(3)
C25 0.066(5) 0.069(5) 0.033(4) 0.008(3) -0.018(3) -0.010(4)
C26 0.044(4) 0.051(4) 0.029(3) 0.001(3) -0.004(3) -0.004(3)
C27 0.031(3) 0.029(3) 0.032(3) -0.006(2) 0.005(2) -0.009(2)
C28 0.051(4) 0.032(3) 0.035(3) 0.001(2) -0.002(3) -0.009(3)
C29 0.078(6) 0.035(3) 0.040(4) -0.011(3) 0.013(4) -0.014(4)
C30 0.069(5) 0.035(3) 0.063(5) -0.013(3) 0.032(4) -0.009(3)
C31 0.032(3) 0.037(3) 0.062(5) -0.007(3) 0.009(3) -0.003(3)
C32 0.032(3) 0.038(3) 0.034(3) -0.009(2) 0.002(2) 0.000(2)
C33 0.027(3) 0.034(3) 0.023(3) -0.002(2) 0.002(2) -0.004(2)
C34 0.056(4) 0.036(3) 0.034(3) -0.007(3) 0.005(3) -0.008(3)
C35 0.085(6) 0.051(4) 0.020(3) -0.009(3) 0.012(3) -0.006(4)
C36 0.075(6) 0.057(5) 0.038(4) 0.009(3) 0.012(4) -0.008(4)
C37 0.065(5) 0.041(4) 0.041(4) 0.001(3) 0.004(3) -0.014(3)
C38 0.046(4) 0.033(3) 0.037(3) -0.003(2) 0.003(3) -0.015(3)
C39 0.040(4) 0.053(4) 0.048(4) 0.006(3) -0.003(3) 0.002(3)
C40 0.038(5) 0.140(10) 0.074(7) 0.012(6) 0.011(4) 0.031(5)
C41 0.041(4) 0.079(6) 0.042(4) 0.002(4) 0.028(3) -0.011(4)
C42 0.051(5) 0.032(4) 0.164(11) 0.013(5) -0.006(6) -0.009(4)
B1 0.047(5) 0.052(5) 0.083(7) -0.023(5) -0.009(5) -0.009(4)
F1 0.067(4) 0.080(4) 0.175(7) -0.056(4) -0.029(4) -0.019(3)
F2 0.127(5) 0.070(3) 0.063(3) -0.002(3) -0.001(3) -0.021(3)
F3 0.057(3) 0.057(3) 0.161(6) -0.037(3) -0.017(4) -0.001(2)
F4 0.076(4) 0.127(5) 0.051(3) -0.027(3) 0.005(3) -0.026(3)

loop_
_atom_type_symbol
_atom_type_description
_atom_type_scat_dispersion_real
_atom_type_scat_dispersion_imag
_atom_type_scat_source
C C 0.0033 0.0016 'International Tables Vol C Tables 4.2.6.8 and 6.1.1.4'
H H 0.0000 0.0000 'International Tables Vol C Tables 4.2.6.8 and 6.1.1.4'
B B 0.0013 0.0007 'International Tables Vol C Tables 4.2.6.8 and 6.1.1.4'
N N 0.0061 0.0033 'International Tables Vol C Tables 4.2.6.8 and 6.1.1.4'
O O 0.0106 0.0060 'International Tables Vol C Tables 4.2.6.8 and 6.1.1.4'
F F 0.0171 0.0103 'International Tables Vol C Tables 4.2.6.8 and 6.1.1.4'
P P 0.1023 0.0942 'International Tables Vol C Tables 4.2.6.8 and 6.1.1.4'
Rh Rh -1.1178 0.9187 'International Tables Vol C Tables 4.2.6.8 and 6.1.1.4'

loop_
_geom_angle_atom_site_label_1
_geom_angle_atom_site_label_2
_geom_angle_atom_site_label_3
_geom_angle
_geom_angle_site_symmetry_1
_geom_angle_site_symmetry_3
N2 Rh1 N1 85.9(2) . .
N2 Rh1 P2 169.44(14) . .
N1 Rh1 P2 86.76(16) . .
N2 Rh1 P1 91.52(14) . .
N1 Rh1 P1 175.69(18) . .
P2 Rh1 P1 96.21(5) . .
C15 P1 C1 105.5(3) . .
C15 P1 C21 98.1(2) . .
C1 P1 C21 102.8(3) . .
C15 P1 Rh1 115.28(18) . .
C1 P1 Rh1 115.11(19) . .
C21 P1 Rh1 117.8(2) . .
C33 P2 C27 103.4(3) . .
C33 P2 C14 100.3(3) . 2_935
C27 P2 C14 102.1(3) . 2_935
C33 P2 Rh1 116.30(19) . .
C27 P2 Rh1 121.97(19) . .
C14 P2 Rh1 109.8(2) 2_935 .
C3 O1 C2 117.0(4) . .
C6 O2 C13 116.9(5) . .
C39 N1 Rh1 178.3(6) . .
C41 N2 Rh1 173.1(6) . .
C2 C1 P1 111.8(4) . .
O1 C2 C1 108.1(4) . .
O1 C3 C4 124.8(5) . .
O1 C3 C12 115.2(5) . .
C4 C3 C12 120.0(5) . .
C3 C4 C5 120.5(5) . .
C6 C5 C4 120.8(5) . .
O2 C6 C5 125.7(5) . .
O2 C6 C7 114.1(5) . .
C5 C6 C7 120.3(5) . .
C8 C7 C6 122.2(5) . .
C8 C7 C12 118.8(5) . .
C6 C7 C12 119.0(5) . .
C9 C8 C7 120.1(6) . .
C8 C9 C10 121.2(6) . .
C11 C10 C9 119.9(6) . .
C10 C11 C12 120.8(6) . .
C11 C12 C3 121.6(5) . .
C11 C12 C7 119.1(5) . .
C3 C12 C7 119.3(5) . .
O2 C13 C14 106.2(5) . .
C13 C14 P2 113.5(4) . 2_935
C16 C15 C20 119.0(6) . .
C16 C15 P1 122.9(5) . .
C20 C15 P1 118.0(5) . .
C15 C16 C17 120.1(7) . .
C18 C17 C16 120.6(8) . .
C17 C18 C19 119.9(7) . .
C18 C19 C20 120.4(7) . .
C19 C20 C15 120.1(6) . .
C22 C21 C26 119.2(6) . .
C22 C21 P1 123.3(5) . .
C26 C21 P1 117.5(5) . .
C21 C22 C23 122.0(7) . .
C24 C23 C22 118.6(7) . .
C23 C24 C25 121.1(6) . .
C24 C25 C26 119.6(7) . .
C21 C26 C25 119.4(7) . .
C32 C27 C28 119.5(6) . .
C32 C27 P2 120.2(4) . .
C28 C27 P2 120.2(5) . .
C29 C28 C27 120.3(7) . .
C30 C29 C28 120.0(7) . .
C31 C30 C29 121.1(7) . .
C30 C31 C32 119.7(7) . .
C27 C32 C31 119.3(6) . .
C34 C33 C38 119.1(6) . .
C34 C33 P2 120.5(5) . .
C38 C33 P2 120.3(4) . .
C33 C34 C35 120.3(6) . .
C36 C35 C34 120.1(7) . .
C37 C36 C35 120.1(7) . .
C36 C37 C38 120.4(7) . .
C37 C38 C33 120.0(6) . .
N1 C39 C40 179.5(10) . .
N2 C41 C42 171.2(8) . .
F4 B1 F1 109.2(9) . .
F4 B1 F3 111.5(8) . .
F1 B1 F3 111.4(8) . .
F4 B1 F2 106.4(8) . .
F1 B1 F2 111.5(9) . .
F3 B1 F2 106.8(8) . .

loop_
_geom_bond_atom_site_label_1
_geom_bond_atom_site_label_2
_geom_bond_distance
_geom_bond_site_symmetry_2
Rh1 N2 2.039(5) .
Rh1 N1 2.050(5) .
Rh1 P2 2.2412(15) .
Rh1 P1 2.2450(15) .
P1 C15 1.836(6) .
P1 C1 1.838(5) .
P1 C21 1.842(6) .
P2 C33 1.825(6) .
P2 C27 1.831(6) .
P2 C14 1.852(6) 2_935
O1 C3 1.365(6) .
O1 C2 1.432(6) .
O2 C6 1.371(7) .
O2 C13 1.422(7) .
N1 C39 1.137(9) .
N2 C41 1.146(10) .
C1 C2 1.509(8) .
C3 C4 1.367(8) .
C3 C12 1.432(8) .
C4 C5 1.425(8) .
C5 C6 1.368(8) .
C6 C7 1.423(7) .
C7 C8 1.410(8) .
C7 C12 1.430(8) .
C8 C9 1.372(8) .
C9 C10 1.401(9) .
C10 C11 1.368(9) .
C11 C12 1.406(8) .
C13 C14 1.535(8) .
C14 P2 1.852(6) 2_935
C15 C16 1.381(9) .
C15 C20 1.398(8) .
C16 C17 1.405(9) .
C17 C18 1.367(11) .
C18 C19 1.375(12) .
C19 C20 1.396(9) .
C21 C22 1.368(8) .
C21 C26 1.393(9) .
C22 C23 1.377(9) .
C23 C24 1.380(12) .
C24 C25 1.370(12) .
C25 C26 1.401(9) .
C27 C32 1.386(8) .
C27 C28 1.392(8) .
C28 C29 1.375(10) .
C29 C30 1.374(11) .
C30 C31 1.359(11) .
C31 C32 1.413(8) .
C33 C34 1.378(8) .
C33 C38 1.394(8) .
C34 C35 1.386(9) .
C35 C36 1.374(11) .
C36 C37 1.368(11) .
C37 C38 1.380(9) .
C39 C40 1.460(11) .
C41 C42 1.465(11) .
B1 F4 1.358(12) .
B1 F1 1.362(10) .
B1 F3 1.383(11) .
B1 F2 1.398(12) .
